data_7225269
loop_
_publ_author_name
'Payne, Abby-Jo'
'Hendsbee, Arthur D.'
'McAfee, Seth M.'
'Paul, Devproshad K.'
'Karan, Kunal'
'Welch, Gregory C.'

_publ_section_exptl_refinement
;
The H atoms were placed in geometrically idealized positions 
with C-H 
distances of 0.93\%A (aromatic),0.97\%A 
(idealized CH~2~) and 0.96\%A
(idealized CH~3~) and were
 constrained to ride on the parent C atom 
with Uiso(H) 
= 1.2Ueq(C) for the aromatic, CH~2~ and C-H protons and 
Uiso(H) 
= 1.5Ueq(C) for the idealized CH~3~ protons. 
;
_publ_section_title
;
 Synthesis and structure-property relationships of phthalimide and
 naphthalimide based organic \p-conjugated small molecules.
;
_journal_issue 21
_journal_name_full 'Physical chemistry chemical physics : PCCP'
_journal_page_first 14709
_journal_page_last 14719
_journal_paper_doi 10.1039/c6cp01596d
_journal_volume 18
_journal_year 2016
_chemical_formula_moiety 'C48 H48 N2 O4 S2'
_chemical_formula_sum 'C48 H48 N2 O4 S2'
_chemical_formula_weight 781.02
_space_group_crystal_system triclinic
_space_group_IT_number 2
_space_group_name_Hall '-P 1'
_space_group_name_H-M_alt 'P -1'
_symmetry_space_group_name_Hall '-P 1'
_symmetry_space_group_name_H-M 'P -1'
_atom_sites_solution_hydrogens geom
_audit_creation_method SHELXL-2013
_audit_update_record
;
2015-11-06 deposited with the CCDC.
2016-05-17 downloaded from the CCDC.
;
_cell_angle_alpha 94.98(2)
_cell_angle_beta 93.06(2)
_cell_angle_gamma 116.609(15)
_cell_formula_units_Z 1
_cell_length_a 8.870(13)
_cell_length_b 9.773(14)
_cell_length_c 13.13(3)
_cell_measurement_temperature 125(2)
_cell_volume 1008(3)
_computing_cell_refinement 'Bruker SAINT'
_computing_data_collection 'Bruker APEX2'
_computing_data_reduction 'Bruker SAINT'
_computing_molecular_graphics 'Bruker SHELXTL'
_computing_publication_material 'LinXTL v.  5.4.5'
_computing_structure_refinement 'SHELXL-97 (Sheldrick, 2008)'
_computing_structure_solution 'SHELXS-97 (Sheldrick, 2008)'
_diffrn_ambient_temperature 125(2)
_diffrn_measured_fraction_theta_full 0.996
_diffrn_measured_fraction_theta_max 0.917
_diffrn_measurement_device_type 'Bruker APEX-II CCD'
_diffrn_measurement_method '\f and \w scans'
_diffrn_radiation_type MoK\a
_diffrn_radiation_wavelength 0.71073
_diffrn_reflns_av_R_equivalents 0.2034
_diffrn_reflns_av_unetI/netI 0.3251
_diffrn_reflns_Laue_measured_fraction_full 0.996
_diffrn_reflns_Laue_measured_fraction_max 0.917
_diffrn_reflns_limit_h_max 11
_diffrn_reflns_limit_h_min -11
_diffrn_reflns_limit_k_max 13
_diffrn_reflns_limit_k_min -13
_diffrn_reflns_limit_l_max 16
_diffrn_reflns_limit_l_min -17
_diffrn_reflns_number 11387
_diffrn_reflns_point_group_measured_fraction_full 0.996
_diffrn_reflns_point_group_measured_fraction_max 0.917
_diffrn_reflns_theta_full 25.242
_diffrn_reflns_theta_max 28.435
_diffrn_reflns_theta_min 2.349
_exptl_absorpt_coefficient_mu 0.180
_exptl_absorpt_correction_T_max 0.7457
_exptl_absorpt_correction_T_min 0.3515
_exptl_absorpt_correction_type multi-scan
_exptl_absorpt_process_details 'Sadabs (Sheldrick, 1996)'
_exptl_crystal_colour Yellow
_exptl_crystal_density_diffrn 1.286
_exptl_crystal_density_method 'not measured'
_exptl_crystal_description prism
_exptl_crystal_F_000 414
_exptl_crystal_size_max 0.299
_exptl_crystal_size_mid 0.282
_exptl_crystal_size_min 0.190
_refine_diff_density_max 0.757
_refine_diff_density_min -0.552
_refine_diff_density_rms 0.114
_refine_ls_extinction_coef 0.012(3)
_refine_ls_extinction_expression Fc^*^=kFc[1+0.001xFc^2^\l^3^/sin(2\q)]^-1/4^
_refine_ls_extinction_method SHELXL
_refine_ls_goodness_of_fit_ref 1.082
_refine_ls_hydrogen_treatment constr
_refine_ls_matrix_type full
_refine_ls_number_parameters 255
_refine_ls_number_reflns 4660
_refine_ls_number_restraints 0
_refine_ls_restrained_S_all 1.082
_refine_ls_R_factor_all 0.2914
_refine_ls_R_factor_gt 0.1161
_refine_ls_shift/su_max 0.000
_refine_ls_shift/su_mean 0.000
_refine_ls_structure_factor_coef Fsqd
_refine_ls_weighting_details 'w=1/[\s^2^(Fo^2^)+(0.0100P)^2^] where P=(Fo^2^+2Fc^2^)/3'
_refine_ls_weighting_scheme calc
_refine_ls_wR_factor_gt 0.2137
_refine_ls_wR_factor_ref 0.2638
_reflns_Friedel_coverage 0.000
_reflns_number_gt 1483
_reflns_number_total 4660
_reflns_threshold_expression 'I > 2\s(I)'
_cod_data_source_file c6cp01596d2.cif
_cod_data_source_block 06_02_2014_ADH2nap2_0ma
_cod_depositor_comments 'Adding full bibliography for 7225267--7225270.cif.'
_cod_database_code 7225269
_shelx_space_group_comment
;
The symmetry employed for this shelxl refinement is uniquely defined
by the following loop, which should always be used as a source of
symmetry information in preference to the above space-group names.
They are only intended as comments.
;
_shelx_estimated_absorpt_t_min 0.3515
_shelx_estimated_absorpt_t_max 0.7457
_shelxl_version_number 2013-4

loop_
_space_group_symop_operation_xyz
'x, y, z'
'-x, -y, -z'

loop_
_atom_site_label
_atom_site_type_symbol
_atom_site_fract_x
_atom_site_fract_y
_atom_site_fract_z
_atom_site_U_iso_or_equiv
_atom_site_adp_type
_atom_site_occupancy
_atom_site_site_symmetry_order
_atom_site_calc_flag
_atom_site_refinement_flags_posn
_atom_site_refinement_flags_adp
S1 S -0.2796(2) -0.4095(2) 0.11603(15) 0.0386(6) Uani 1 1 d . .
O1 O 0.5819(6) -0.1905(6) 0.3531(4) 0.0529(15) Uani 1 1 d . .
O2 O 0.7937(6) 0.2427(5) 0.1928(4) 0.0447(14) Uani 1 1 d . .
N1 N 0.6854(6) 0.0258(6) 0.2742(4) 0.0376(16) Uani 1 1 d . .
C1 C -0.4055(8) -0.4663(7) 0.0001(5) 0.0322(18) Uani 1 1 d . .
C2 C -0.3123(8) -0.4332(7) -0.0802(5) 0.0349(18) Uani 1 1 d . .
H2 H -0.3599 -0.4553 -0.1498 0.042 Uiso 1 1 calc R U
C3 C -0.1335(8) -0.3612(8) -0.0495(6) 0.039(2) Uani 1 1 d . .
H3 H -0.0501 -0.3319 -0.0966 0.047 Uiso 1 1 calc R U
C4 C -0.0961(7) -0.3393(7) 0.0536(5) 0.0303(17) Uani 1 1 d . .
C5 C 0.0710(8) -0.2779(8) 0.1165(6) 0.0377(19) Uani 1 1 d . .
C6 C 0.0937(8) -0.3554(8) 0.1935(6) 0.044(2) Uani 1 1 d . .
H6 H 0.0005 -0.4463 0.2088 0.052 Uiso 1 1 calc R U
C7 C 0.2546(8) -0.3016(8) 0.2509(5) 0.0398(19) Uani 1 1 d . .
H7 H 0.2693 -0.3594 0.3016 0.048 Uiso 1 1 calc R U
C8 C 0.3889(8) -0.1664(8) 0.2333(5) 0.0355(18) Uani 1 1 d . .
C9 C 0.3694(8) -0.0782(8) 0.1587(5) 0.0330(18) Uani 1 1 d . .
C10 C 0.2062(8) -0.1326(8) 0.0993(5) 0.0341(18) Uani 1 1 d . .
C11 C 0.1926(8) -0.0386(8) 0.0273(5) 0.0362(18) Uani 1 1 d . .
H11 H 0.0870 -0.0717 -0.0126 0.043 Uiso 1 1 calc R U
C12 C 0.3248(8) 0.0977(8) 0.0128(5) 0.0357(18) Uani 1 1 d . .
H12 H 0.3105 0.1571 -0.0370 0.043 Uiso 1 1 calc R U
C13 C 0.4851(8) 0.1517(8) 0.0723(5) 0.0366(18) Uani 1 1 d . .
H13 H 0.5775 0.2469 0.0625 0.044 Uiso 1 1 calc R U
C14 C 0.5035(8) 0.0642(8) 0.1437(5) 0.0315(17) Uani 1 1 d . .
C15 C 0.6736(9) 0.1213(9) 0.2046(5) 0.0379(19) Uani 1 1 d . .
C16 C 0.5592(8) -0.1142(8) 0.2923(6) 0.0376(19) Uani 1 1 d . .
C17 C 0.8556(8) 0.0757(9) 0.3331(5) 0.043(2) Uani 1 1 d . .
H17A H 0.8398 0.0507 0.4045 0.052 Uiso 1 1 calc R U
H17B H 0.9238 0.1887 0.3359 0.052 Uiso 1 1 calc R U
C18 C 0.9509(8) -0.0056(8) 0.2820(5) 0.0410(19) Uani 1 1 d . .
H18A H 0.9674 0.0201 0.2108 0.049 Uiso 1 1 calc R U
H18B H 0.8820 -0.1187 0.2786 0.049 Uiso 1 1 calc R U
C19 C 1.1244(8) 0.0436(8) 0.3423(5) 0.0373(18) Uani 1 1 d . .
H19A H 1.1103 0.0439 0.4166 0.045 Uiso 1 1 calc R U
H19B H 1.1641 -0.0340 0.3226 0.045 Uiso 1 1 calc R U
C20 C 1.2604(8) 0.2024(8) 0.3243(6) 0.044(2) Uani 1 1 d . .
H20A H 1.2196 0.2798 0.3416 0.053 Uiso 1 1 calc R U
H20B H 1.2783 0.2012 0.2505 0.053 Uiso 1 1 calc R U
C21 C 1.4310(8) 0.2514(8) 0.3884(5) 0.0400(19) Uani 1 1 d . .
H21A H 1.4117 0.2495 0.4620 0.048 Uiso 1 1 calc R U
H21B H 1.4720 0.1745 0.3699 0.048 Uiso 1 1 calc R U
C22 C 1.5668(8) 0.4079(8) 0.3748(6) 0.049(2) Uani 1 1 d . .
H22A H 1.5249 0.4846 0.3919 0.059 Uiso 1 1 calc R U
H22B H 1.5879 0.4091 0.3016 0.059 Uiso 1 1 calc R U
C23 C 1.7355(8) 0.4579(9) 0.4405(6) 0.052(2) Uani 1 1 d . .
H23A H 1.7136 0.4503 0.5135 0.062 Uiso 1 1 calc R U
H23B H 1.7818 0.3855 0.4202 0.062 Uiso 1 1 calc R U
C24 C 1.8690(9) 0.6223(8) 0.4309(6) 0.057(2) Uani 1 1 d . .
H24A H 1.8933 0.6306 0.3591 0.085 Uiso 1 1 calc R U
H24B H 1.9732 0.6460 0.4743 0.085 Uiso 1 1 calc R U
H24C H 1.8261 0.6954 0.4532 0.085 Uiso 1 1 calc R U

loop_
_atom_site_aniso_label
_atom_site_aniso_U_11
_atom_site_aniso_U_22
_atom_site_aniso_U_33
_atom_site_aniso_U_23
_atom_site_aniso_U_13
_atom_site_aniso_U_12
S1 0.0120(8) 0.0455(13) 0.0546(14) 0.0020(10) 0.0014(8) 0.0106(8)
O1 0.024(3) 0.076(4) 0.065(4) 0.026(3) 0.008(3) 0.026(3)
O2 0.017(3) 0.044(3) 0.070(4) 0.001(3) 0.004(3) 0.012(3)
N1 0.014(3) 0.043(4) 0.056(4) 0.002(3) 0.000(3) 0.014(3)
C1 0.020(3) 0.036(4) 0.030(4) 0.000(3) -0.003(3) 0.005(3)
C2 0.019(3) 0.051(5) 0.031(4) 0.005(4) 0.001(3) 0.013(3)
C3 0.014(3) 0.054(5) 0.053(5) -0.002(4) 0.010(3) 0.019(4)
C4 0.010(3) 0.044(5) 0.036(5) 0.004(4) -0.001(3) 0.012(3)
C5 0.019(4) 0.043(5) 0.058(5) -0.006(4) 0.002(4) 0.022(4)
C6 0.020(4) 0.052(5) 0.065(6) 0.008(5) 0.007(4) 0.021(4)
C7 0.021(4) 0.049(5) 0.053(5) -0.001(4) 0.000(3) 0.021(4)
C8 0.021(4) 0.041(5) 0.048(5) 0.001(4) 0.008(3) 0.017(4)
C9 0.019(3) 0.032(4) 0.051(5) 0.000(4) 0.006(3) 0.015(3)
C10 0.014(3) 0.040(5) 0.048(5) 0.003(4) 0.004(3) 0.012(3)
C11 0.022(4) 0.041(5) 0.049(5) 0.006(4) 0.005(3) 0.017(4)
C12 0.023(4) 0.044(5) 0.048(5) -0.002(4) -0.005(3) 0.024(4)
C13 0.020(4) 0.032(4) 0.057(5) 0.009(4) 0.008(3) 0.010(3)
C14 0.019(3) 0.035(4) 0.039(5) 0.001(4) 0.002(3) 0.011(3)
C15 0.026(4) 0.049(5) 0.040(5) 0.001(4) 0.001(4) 0.019(4)
C16 0.022(4) 0.047(5) 0.045(5) 0.010(4) 0.006(4) 0.015(4)
C17 0.019(4) 0.064(5) 0.049(5) -0.006(4) -0.003(3) 0.024(4)
C18 0.018(4) 0.044(5) 0.056(5) -0.008(4) -0.006(3) 0.014(4)
C19 0.020(4) 0.049(5) 0.042(5) -0.001(4) -0.001(3) 0.016(4)
C20 0.024(4) 0.060(5) 0.053(5) 0.004(4) 0.005(4) 0.024(4)
C21 0.024(4) 0.068(5) 0.040(5) 0.011(4) 0.004(3) 0.031(4)
C22 0.014(3) 0.064(5) 0.062(6) 0.003(4) 0.001(4) 0.012(4)
C23 0.021(4) 0.077(6) 0.058(6) -0.007(5) -0.002(4) 0.026(4)
C24 0.028(4) 0.066(6) 0.071(6) -0.004(5) 0.005(4) 0.019(4)

loop_
_atom_type_symbol
_atom_type_description
_atom_type_scat_dispersion_real
_atom_type_scat_dispersion_imag
_atom_type_scat_source
C C 0.0033 0.0016 'International Tables Vol C Tables 4.2.6.8 and 6.1.1.4'
H H 0.0000 0.0000 'International Tables Vol C Tables 4.2.6.8 and 6.1.1.4'
N N 0.0061 0.0033 'International Tables Vol C Tables 4.2.6.8 and 6.1.1.4'
O O 0.0106 0.0060 'International Tables Vol C Tables 4.2.6.8 and 6.1.1.4'
S S 0.1246 0.1234 'International Tables Vol C Tables 4.2.6.8 and 6.1.1.4'

loop_
_geom_angle_atom_site_label_1
_geom_angle_atom_site_label_2
_geom_angle_atom_site_label_3
_geom_angle
_geom_angle_site_symmetry_1
_geom_angle_site_symmetry_3
C1 S1 C4 91.3(3) . .
C16 N1 C15 127.0(6) . .
C16 N1 C17 115.6(6) . .
C15 N1 C17 117.4(6) . .
C2 C1 C1 128.7(7) . 2_445
C2 C1 S1 111.8(5) . .
C1 C1 S1 119.4(6) 2_445 .
C1 C2 C3 112.8(6) . .
C1 C2 H2 123.6 . .
C3 C2 H2 123.6 . .
C4 C3 C2 112.9(6) . .
C4 C3 H3 123.5 . .
C2 C3 H3 123.5 . .
C3 C4 C5 130.2(6) . .
C3 C4 S1 111.2(5) . .
C5 C4 S1 118.5(5) . .
C6 C5 C10 120.0(6) . .
C6 C5 C4 120.6(6) . .
C10 C5 C4 119.4(7) . .
C5 C6 C7 120.9(7) . .
C5 C6 H6 119.5 . .
C7 C6 H6 119.5 . .
C8 C7 C6 120.4(7) . .
C8 C7 H7 119.8 . .
C6 C7 H7 119.8 . .
C7 C8 C9 120.7(6) . .
C7 C8 C16 119.6(7) . .
C9 C8 C16 119.7(6) . .
C14 C9 C8 121.2(6) . .
C14 C9 C10 119.5(6) . .
C8 C9 C10 119.3(6) . .
C11 C10 C5 124.6(6) . .
C11 C10 C9 117.0(6) . .
C5 C10 C9 118.4(6) . .
C12 C11 C10 122.6(7) . .
C12 C11 H11 118.7 . .
C10 C11 H11 118.7 . .
C11 C12 C13 120.2(7) . .
C11 C12 H12 119.9 . .
C13 C12 H12 119.9 . .
C14 C13 C12 119.1(6) . .
C14 C13 H13 120.4 . .
C12 C13 H13 120.4 . .
C13 C14 C9 121.6(6) . .
C13 C14 C15 118.5(6) . .
C9 C14 C15 119.8(6) . .
O2 C15 N1 122.2(6) . .
O2 C15 C14 121.9(7) . .
N1 C15 C14 115.9(6) . .
O1 C16 N1 122.4(7) . .
O1 C16 C8 121.3(6) . .
N1 C16 C8 116.3(7) . .
N1 C17 C18 110.8(5) . .
N1 C17 H17A 109.5 . .
C18 C17 H17A 109.5 . .
N1 C17 H17B 109.5 . .
C18 C17 H17B 109.5 . .
H17A C17 H17B 108.1 . .
C17 C18 C19 111.2(6) . .
C17 C18 H18A 109.4 . .
C19 C18 H18A 109.4 . .
C17 C18 H18B 109.4 . .
C19 C18 H18B 109.4 . .
H18A C18 H18B 108.0 . .
C20 C19 C18 114.0(6) . .
C20 C19 H19A 108.7 . .
C18 C19 H19A 108.7 . .
C20 C19 H19B 108.7 . .
C18 C19 H19B 108.7 . .
H19A C19 H19B 107.6 . .
C19 C20 C21 113.0(6) . .
C19 C20 H20A 109.0 . .
C21 C20 H20A 109.0 . .
C19 C20 H20B 109.0 . .
C21 C20 H20B 109.0 . .
H20A C20 H20B 107.8 . .
C22 C21 C20 114.8(6) . .
C22 C21 H21A 108.6 . .
C20 C21 H21A 108.6 . .
C22 C21 H21B 108.6 . .
C20 C21 H21B 108.6 . .
H21A C21 H21B 107.6 . .
C21 C22 C23 114.7(6) . .
C21 C22 H22A 108.6 . .
C23 C22 H22A 108.6 . .
C21 C22 H22B 108.6 . .
C23 C22 H22B 108.6 . .
H22A C22 H22B 107.6 . .
C24 C23 C22 113.9(6) . .
C24 C23 H23A 108.8 . .
C22 C23 H23A 108.8 . .
C24 C23 H23B 108.8 . .
C22 C23 H23B 108.8 . .
H23A C23 H23B 107.7 . .
C23 C24 H24A 109.5 . .
C23 C24 H24B 109.5 . .
H24A C24 H24B 109.5 . .
C23 C24 H24C 109.5 . .
H24A C24 H24C 109.5 . .
H24B C24 H24C 109.5 . .

loop_
_geom_bond_atom_site_label_1
_geom_bond_atom_site_label_2
_geom_bond_distance
_geom_bond_site_symmetry_2
S1 C1 1.729(7) .
S1 C4 1.741(7) .
O1 C16 1.206(7) .
O2 C15 1.218(8) .
N1 C16 1.376(8) .
N1 C15 1.394(8) .
N1 C17 1.505(8) .
C1 C2 1.346(9) .
C1 C1 1.502(12) 2_445
C2 C3 1.434(9) .
C2 H2 0.9500 .
C3 C4 1.351(9) .
C3 H3 0.9500 .
C4 C5 1.492(9) .
C5 C6 1.373(9) .
C5 C10 1.436(9) .
C6 C7 1.423(9) .
C6 H6 0.9500 .
C7 C8 1.375(9) .
C7 H7 0.9500 .
C8 C9 1.412(9) .
C8 C16 1.503(9) .
C9 C14 1.407(9) .
C9 C10 1.451(9) .
C10 C11 1.411(9) .
C11 C12 1.362(9) .
C11 H11 0.9500 .
C12 C13 1.431(9) .
C12 H12 0.9500 .
C13 C14 1.373(9) .
C13 H13 0.9500 .
C14 C15 1.505(9) .
C17 C18 1.538(9) .
C17 H17A 0.9900 .
C17 H17B 0.9900 .
C18 C19 1.539(9) .
C18 H18A 0.9900 .
C18 H18B 0.9900 .
C19 C20 1.529(9) .
C19 H19A 0.9900 .
C19 H19B 0.9900 .
C20 C21 1.540(9) .
C20 H20A 0.9900 .
C20 H20B 0.9900 .
C21 C22 1.497(9) .
C21 H21A 0.9900 .
C21 H21B 0.9900 .
C22 C23 1.535(9) .
C22 H22A 0.9900 .
C22 H22B 0.9900 .
C23 C24 1.532(9) .
C23 H23A 0.9900 .
C23 H23B 0.9900 .
C24 H24A 0.9800 .
C24 H24B 0.9800 .
C24 H24C 0.9800 .

loop_
_geom_torsion_atom_site_label_1
_geom_torsion_atom_site_label_2
_geom_torsion_atom_site_label_3
_geom_torsion_atom_site_label_4
_geom_torsion
_geom_torsion_site_symmetry_1
_geom_torsion_site_symmetry_4
C4 S1 C1 C2 0.0(6) . .
C4 S1 C1 C1 -176.4(7) . 2_445
C1 C1 C2 C3 176.6(8) 2_445 .
S1 C1 C2 C3 0.6(8) . .
C1 C2 C3 C4 -1.0(9) . .
C2 C3 C4 C5 175.9(7) . .
C2 C3 C4 S1 1.0(8) . .
C1 S1 C4 C3 -0.6(6) . .
C1 S1 C4 C5 -176.1(6) . .
C3 C4 C5 C6 -130.7(8) . .
S1 C4 C5 C6 43.8(9) . .
C3 C4 C5 C10 52.4(10) . .
S1 C4 C5 C10 -133.0(6) . .
C10 C5 C6 C7 -6.0(10) . .
C4 C5 C6 C7 177.2(6) . .
C5 C6 C7 C8 3.1(11) . .
C6 C7 C8 C9 0.5(10) . .
C6 C7 C8 C16 -178.1(6) . .
C7 C8 C9 C14 176.7(6) . .
C16 C8 C9 C14 -4.7(10) . .
C7 C8 C9 C10 -0.9(10) . .
C16 C8 C9 C10 177.6(6) . .
C6 C5 C10 C11 -175.4(7) . .
C4 C5 C10 C11 1.5(10) . .
C6 C5 C10 C9 5.4(10) . .
C4 C5 C10 C9 -177.7(6) . .
C14 C9 C10 C11 1.1(9) . .
C8 C9 C10 C11 178.8(6) . .
C14 C9 C10 C5 -179.7(6) . .
C8 C9 C10 C5 -2.0(10) . .
C5 C10 C11 C12 -179.2(7) . .
C9 C10 C11 C12 0.0(10) . .
C10 C11 C12 C13 -0.6(10) . .
C11 C12 C13 C14 0.1(10) . .
C12 C13 C14 C9 0.9(10) . .
C12 C13 C14 C15 179.1(6) . .
C8 C9 C14 C13 -179.2(7) . .
C10 C9 C14 C13 -1.5(10) . .
C8 C9 C14 C15 2.6(10) . .
C10 C9 C14 C15 -179.7(6) . .
C16 N1 C15 O2 -178.8(7) . .
C17 N1 C15 O2 -1.8(10) . .
C16 N1 C15 C14 0.4(10) . .
C17 N1 C15 C14 177.4(6) . .
C13 C14 C15 O2 0.6(10) . .
C9 C14 C15 O2 178.8(7) . .
C13 C14 C15 N1 -178.6(6) . .
C9 C14 C15 N1 -0.3(9) . .
C15 N1 C16 O1 178.7(7) . .
C17 N1 C16 O1 1.7(10) . .
C15 N1 C16 C8 -2.4(10) . .
C17 N1 C16 C8 -179.4(6) . .
C7 C8 C16 O1 2.0(11) . .
C9 C8 C16 O1 -176.6(7) . .
C7 C8 C16 N1 -177.0(6) . .
C9 C8 C16 N1 4.5(9) . .
C16 N1 C17 C18 80.0(8) . .
C15 N1 C17 C18 -97.4(7) . .
N1 C17 C18 C19 -179.5(6) . .
C17 C18 C19 C20 -77.5(8) . .
C18 C19 C20 C21 177.9(6) . .
C19 C20 C21 C22 -178.8(6) . .
C20 C21 C22 C23 178.8(6) . .
C21 C22 C23 C24 -176.2(6) . .
